data_4336995
loop_
_publ_author_name
'Rossana Galassi'
'Simone Ricci'
'Alfredo Burini'
'Alceo Macchioni'
'Luca Rocchigiani'
'Fabio Marmottini'
'Sammer M. Tekarli'
'Vladimir N. Nesterov'
'Mohammad A. Omary'

_publ_section_title
;
 Solventless Supramolecular Chemistry via Vapor Diffusion of Volatile
 Small Molecules upon a New Trinuclear Silver(I)-Nitrated Pyrazolate
 Macrometallocyclic Solid: An Experimental/Theoretical Investigation of
 the Dipole/Quadrupole Chemisorption Phenomena
;
_journal_name_full 'Inorganic Chemistry'
_journal_page_first 14124
_journal_page_last 14137
_journal_paper_doi 10.1021/ic401948p
_journal_volume 52
_journal_year 2013
_chemical_formula_moiety 'C13 H9 Ag3 N14 O12'
_chemical_formula_sum 'C13 H9 Ag3 N14 O12'
_chemical_formula_weight 876.95
_chemical_name_systematic
; 
 ? 
;
_space_group_IT_number 15
_symmetry_cell_setting monoclinic
_symmetry_space_group_name_Hall '-C 2yc'
_symmetry_space_group_name_H-M 'C 1 2/c 1'
_atom_sites_solution_hydrogens geom
_atom_sites_solution_primary direct
_atom_sites_solution_secondary difmap
_audit_creation_method SHELXL-97
_cell_angle_alpha 90.00
_cell_angle_beta 109.6040(10)
_cell_angle_gamma 90.00
_cell_formula_units_Z 4
_cell_length_a 14.4883(3)
_cell_length_b 12.4162(3)
_cell_length_c 14.3661(3)
_cell_measurement_reflns_used 9934
_cell_measurement_temperature 100(2)
_cell_measurement_theta_max 27.14
_cell_measurement_theta_min 2.18
_cell_volume 2434.51(9)
_computing_cell_refinement 'APEX2 (Bruker-AXS, 2007)'
_computing_data_collection 'APEX2 (Bruker-AXS, 2007)'
_computing_data_reduction 'APEX2 (Bruker-AXS, 2007)'
_computing_molecular_graphics 'SHELXTL (Sheldrick, 2008)'
_computing_publication_material 'SHELXTL (Sheldrick, 2008)'
_computing_structure_refinement 'SHELXL-97 (Sheldrick, 2008)'
_computing_structure_solution 'SHELXS-97 (Sheldrick, 2008)'
_diffrn_ambient_temperature 100(2)
_diffrn_measured_fraction_theta_full 0.995
_diffrn_measured_fraction_theta_max 0.995
_diffrn_measurement_device_type 'Bruker SMART APEX II CCD'
_diffrn_measurement_method '\w scans'
_diffrn_radiation_monochromator graphite
_diffrn_radiation_source 'fine-focus sealed tube'
_diffrn_radiation_type MoK\a
_diffrn_radiation_wavelength 0.71073
_diffrn_reflns_av_R_equivalents 0.0203
_diffrn_reflns_av_sigmaI/netI 0.0128
_diffrn_reflns_limit_h_max 18
_diffrn_reflns_limit_h_min -18
_diffrn_reflns_limit_k_max 15
_diffrn_reflns_limit_k_min -15
_diffrn_reflns_limit_l_max 18
_diffrn_reflns_limit_l_min -18
_diffrn_reflns_number 14872
_diffrn_reflns_theta_full 27.14
_diffrn_reflns_theta_max 27.14
_diffrn_reflns_theta_min 2.22
_exptl_absorpt_coefficient_mu 2.481
_exptl_absorpt_correction_T_max 0.8377
_exptl_absorpt_correction_T_min 0.5897
_exptl_absorpt_correction_type numerical
_exptl_absorpt_process_details SADABS
_exptl_crystal_colour colourless
_exptl_crystal_density_diffrn 2.393
_exptl_crystal_description plate
_exptl_crystal_F_000 1688
_exptl_crystal_size_max 0.24
_exptl_crystal_size_mid 0.13
_exptl_crystal_size_min 0.07
_refine_diff_density_max 0.405
_refine_diff_density_min -0.218
_refine_diff_density_rms 0.055
_refine_ls_extinction_coef 0.00051(6)
_refine_ls_extinction_expression Fc^*^=kFc[1+0.001xFc^2^\l^3^/sin(2\q)]^-1/4^
_refine_ls_extinction_method SHELXL
_refine_ls_goodness_of_fit_ref 1.011
_refine_ls_hydrogen_treatment constr
_refine_ls_matrix_type full
_refine_ls_number_parameters 193
_refine_ls_number_reflns 2694
_refine_ls_number_restraints 0
_refine_ls_restrained_S_all 1.011
_refine_ls_R_factor_all 0.0134
_refine_ls_R_factor_gt 0.0127
_refine_ls_shift/su_max 0.002
_refine_ls_shift/su_mean 0.000
_refine_ls_structure_factor_coef Fsqd
_refine_ls_weighting_details 'calc w=1/[\s^2^(Fo^2^)+(0.0300P)^2^+1.0000P] where P=(Fo^2^+2Fc^2^)/3'
_refine_ls_weighting_scheme calc
_refine_ls_wR_factor_gt 0.0399
_refine_ls_wR_factor_ref 0.0404
_reflns_number_gt 2620
_reflns_number_total 2694
_reflns_threshold_expression >2sigma(I)
_cod_data_source_file ic401948p_si_002.cif
_cod_data_source_block str0287
_cod_original_sg_symbol_Hall '-C 2yc '
_cod_original_sg_symbol_H-M 'C 2/c'
_cod_database_code 4336995

loop_
_symmetry_equiv_pos_as_xyz
'x, y, z'
'-x, y, -z+1/2'
'x+1/2, y+1/2, z'
'-x+1/2, y+1/2, -z+1/2'
'-x, -y, -z'
'x, -y, z-1/2'
'-x+1/2, -y+1/2, -z'
'x+1/2, -y+1/2, z-1/2'

loop_
_atom_site_label
_atom_site_type_symbol
_atom_site_fract_x
_atom_site_fract_y
_atom_site_fract_z
_atom_site_U_iso_or_equiv
_atom_site_adp_type
_atom_site_occupancy
_atom_site_symmetry_multiplicity
_atom_site_calc_flag
_atom_site_refinement_flags
Ag1 Ag 0.371855(7) 0.260315(9) 0.160728(8) 0.01620(5) Uani 1 1 d .
Ag2 Ag 0.5000 0.503868(11) 0.2500 0.01494(6) Uani 1 2 d S
O1 O 0.04166(8) 0.38018(9) 0.03389(9) 0.0262(2) Uani 1 1 d .
O2 O 0.15994(8) 0.26487(8) 0.05254(9) 0.0216(2) Uani 1 1 d .
O3 O 0.38916(8) 0.70464(9) 0.25755(8) 0.0218(2) Uani 1 1 d .
O4 O 0.23614(8) 0.75349(8) 0.20350(9) 0.0210(2) Uani 1 1 d .
O5 O 0.32618(8) -0.11042(9) 0.09044(8) 0.0242(2) Uani 1 1 d .
O6 O 0.27572(8) 0.05408(9) 0.09119(8) 0.0257(2) Uani 1 1 d .
N1 N 0.29449(8) 0.41367(9) 0.14653(8) 0.0136(2) Uani 1 1 d .
N2 N 0.34089(9) 0.50394(9) 0.18688(9) 0.0136(2) Uani 1 1 d .
N3 N 0.12896(9) 0.35466(10) 0.06376(8) 0.0163(2) Uani 1 1 d .
N4 N 0.30132(9) 0.68655(10) 0.21546(8) 0.0154(2) Uani 1 1 d .
N5 N 0.45537(9) 0.11350(9) 0.21487(8) 0.0149(2) Uani 1 1 d .
N6 N 0.33735(10) -0.01711(10) 0.12048(9) 0.0179(2) Uani 1 1 d .
C1 C 0.19800(10) 0.43643(11) 0.11347(9) 0.0138(3) Uani 1 1 d .
C2 C 0.17824(10) 0.54220(11) 0.13097(10) 0.0142(3) Uani 1 1 d .
H2A H 0.1173 0.5787 0.1151 0.017 Uiso 1 1 calc R
C3 C 0.27232(10) 0.57971(11) 0.17811(9) 0.0133(3) Uani 1 1 d .
C4 C 0.43006(11) 0.00947(11) 0.19449(11) 0.0149(3) Uani 1 1 d .
C5 C 0.5000 -0.06152(16) 0.2500 0.0153(4) Uani 1 2 d S
H5A H 0.5000 -0.1380 0.2500 0.018 Uiso 1 2 calc SR
N7 N 0.51820(10) 0.36081(12) 0.12609(10) 0.0273(3) Uani 1 1 d .
C6 C 0.54651(10) 0.35277(12) 0.06150(11) 0.0183(3) Uani 1 1 d .
C7 C 0.58251(12) 0.34256(15) -0.02100(11) 0.0262(3) Uani 1 1 d .
H7A H 0.6203 0.2758 -0.0141 0.039 Uiso 1 1 calc R
H7B H 0.6246 0.4042 -0.0216 0.039 Uiso 1 1 calc R
H7C H 0.5270 0.3408 -0.0830 0.039 Uiso 1 1 calc R

loop_
_atom_site_aniso_label
_atom_site_aniso_U_11
_atom_site_aniso_U_22
_atom_site_aniso_U_33
_atom_site_aniso_U_23
_atom_site_aniso_U_13
_atom_site_aniso_U_12
Ag1 0.01545(8) 0.01139(7) 0.02164(8) 0.00079(4) 0.00605(5) 0.00247(3)
Ag2 0.00908(8) 0.01602(9) 0.01811(9) 0.000 0.00245(6) 0.000
O1 0.0121(5) 0.0255(6) 0.0348(6) -0.0030(5) -0.0003(4) 0.0005(4)
O2 0.0198(6) 0.0156(5) 0.0269(6) -0.0049(4) 0.0044(5) 0.0000(4)
O3 0.0155(5) 0.0184(5) 0.0278(5) -0.0025(4) 0.0025(4) -0.0036(4)
O4 0.0209(6) 0.0162(5) 0.0272(6) -0.0006(4) 0.0098(5) 0.0048(4)
O5 0.0286(6) 0.0164(5) 0.0241(5) -0.0036(4) 0.0042(4) -0.0054(4)
O6 0.0212(6) 0.0225(6) 0.0271(6) 0.0013(5) -0.0004(4) 0.0029(4)
N1 0.0119(5) 0.0129(5) 0.0157(5) 0.0004(4) 0.0041(4) 0.0004(4)
N2 0.0123(6) 0.0129(5) 0.0156(6) 0.0005(4) 0.0046(4) 0.0005(4)
N3 0.0133(5) 0.0175(6) 0.0160(5) -0.0012(5) 0.0024(4) -0.0016(5)
N4 0.0164(6) 0.0142(6) 0.0160(5) 0.0002(4) 0.0060(4) 0.0001(5)
N5 0.0150(5) 0.0135(6) 0.0167(5) -0.0002(4) 0.0061(4) 0.0001(4)
N6 0.0192(6) 0.0167(6) 0.0171(6) 0.0006(5) 0.0050(5) -0.0027(5)
C1 0.0120(6) 0.0154(6) 0.0137(6) 0.0013(5) 0.0039(5) -0.0001(5)
C2 0.0129(6) 0.0151(6) 0.0148(6) 0.0011(5) 0.0049(5) 0.0021(5)
C3 0.0133(6) 0.0132(6) 0.0136(6) 0.0013(5) 0.0047(5) 0.0012(5)
C4 0.0166(7) 0.0134(6) 0.0161(6) -0.0011(5) 0.0072(5) -0.0018(5)
C5 0.0191(9) 0.0119(9) 0.0155(9) 0.000 0.0066(7) 0.000
N7 0.0216(6) 0.0325(8) 0.0303(7) -0.0133(6) 0.0122(6) -0.0080(6)
C6 0.0142(6) 0.0172(7) 0.0214(7) -0.0032(6) 0.0034(5) -0.0024(5)
C7 0.0255(8) 0.0348(9) 0.0202(7) -0.0002(6) 0.0103(6) -0.0057(7)

loop_
_atom_type_symbol
_atom_type_description
_atom_type_scat_dispersion_real
_atom_type_scat_dispersion_imag
_atom_type_scat_source
C C 0.0033 0.0016 'International Tables Vol C Tables 4.2.6.8 and 6.1.1.4'
H H 0.0000 0.0000 'International Tables Vol C Tables 4.2.6.8 and 6.1.1.4'
N N 0.0061 0.0033 'International Tables Vol C Tables 4.2.6.8 and 6.1.1.4'
O O 0.0106 0.0060 'International Tables Vol C Tables 4.2.6.8 and 6.1.1.4'
Ag Ag -0.8971 1.1015 'International Tables Vol C Tables 4.2.6.8 and 6.1.1.4'

loop_
_geom_angle_atom_site_label_1
_geom_angle_atom_site_label_2
_geom_angle_atom_site_label_3
_geom_angle
_geom_angle_site_symmetry_1
_geom_angle_site_symmetry_3
N5 Ag1 N1 165.36(4) . .
N2 Ag2 N2 179.96(6) . 2_655
N2 Ag2 N7 92.97(4) . .
N2 Ag2 N7 87.06(4) 2_655 .
N2 Ag2 N7 87.06(4) . 2_655
N2 Ag2 N7 92.97(4) 2_655 2_655
N7 Ag2 N7 93.41(7) . 2_655
N2 N1 C1 106.79(11) . .
N2 N1 Ag1 121.56(9) . .
C1 N1 Ag1 130.94(10) . .
N1 N2 C3 107.36(11) . .
N1 N2 Ag2 119.30(9) . .
C3 N2 Ag2 133.34(9) . .
O2 N3 O1 124.27(12) . .
O2 N3 C1 118.76(12) . .
O1 N3 C1 116.96(12) . .
O4 N4 O3 124.40(12) . .
O4 N4 C3 117.24(11) . .
O3 N4 C3 118.36(12) . .
N5 N5 C4 106.60(8) 2_655 .
N5 N5 Ag1 123.04(3) 2_655 .
C4 N5 Ag1 130.18(10) . .
O6 N6 O5 124.38(13) . .
O6 N6 C4 118.57(12) . .
O5 N6 C4 117.05(12) . .
N1 C1 C2 112.85(12) . .
N1 C1 N3 119.63(12) . .
C2 C1 N3 127.50(12) . .
C3 C2 C1 100.27(11) . .
C3 C2 H2A 129.9 . .
C1 C2 H2A 129.9 . .
N2 C3 C2 112.73(12) . .
N2 C3 N4 119.75(12) . .
C2 C3 N4 127.51(12) . .
N5 C4 C5 113.18(13) . .
N5 C4 N6 119.81(12) . .
C5 C4 N6 127.00(13) . .
C4 C5 C4 100.43(17) . 2_655
C4 C5 H5A 129.8 . .
C4 C5 H5A 129.8 2_655 .
C6 N7 Ag2 140.21(13) . .
N7 C6 C7 179.9(2) . .
C6 C7 H7A 109.5 . .
C6 C7 H7B 109.5 . .
H7A C7 H7B 109.5 . .
C6 C7 H7C 109.5 . .
H7A C7 H7C 109.5 . .
H7B C7 H7C 109.5 . .

loop_
_geom_bond_atom_site_label_1
_geom_bond_atom_site_label_2
_geom_bond_distance
_geom_bond_site_symmetry_2
Ag1 N5 2.1819(12) .
Ag1 N1 2.1841(12) .
Ag2 N2 2.1757(12) .
Ag2 N2 2.1757(12) 2_655
Ag2 N7 2.5901(13) .
Ag2 N7 2.5901(13) 2_655
O1 N3 1.2329(16) .
O2 N3 1.2324(16) .
O3 N4 1.2327(16) .
O4 N4 1.2261(16) .
O5 N6 1.2278(17) .
O6 N6 1.2262(17) .
N1 N2 1.3351(16) .
N1 C1 1.3469(17) .
N2 C3 1.3431(17) .
N3 C1 1.4360(18) .
N4 C3 1.4397(18) .
N5 N5 1.347(2) 2_655
N5 C4 1.3478(18) .
N6 C4 1.4440(19) .
C1 C2 1.385(2) .
C2 C3 1.3835(18) .
C2 H2A 0.9500 .
C4 C5 1.3775(19) .
C5 C4 1.3775(19) 2_655
C5 H5A 0.9500 .
N7 C6 1.138(2) .
C6 C7 1.452(2) .
C7 H7A 0.9800 .
C7 H7B 0.9800 .
C7 H7C 0.9800 .
